data_1519069
loop_
_publ_author_name
'Laitinen, Riitta H.'
'Soininen, Jaakko'
'Suomalainen, Pekka'
'Pakkanen, Tapani A.'
'Ahlgren, Markku'
'Pursiainen, Jouni'

_publ_section_title
;
 Reactions of 3-Pyridyldiphenylphosphine with Rh2(CO)4Cl2 and Co2(CO)8.
 Crystallographic and Catalytic Studies of Rh(CO)Cl(3-PyPPh2)2.
;
_journal_name_full 'Acta Chemica Scandinavica'
_journal_page_first 335
_journal_page_last 339
_journal_volume 53
_journal_year 1999
_chemical_formula_sum 'C35 H28 Cl N2 O P2 Rh'
_chemical_formula_weight 692.89
_space_group_IT_number 14
_symmetry_cell_setting monoclinic
_symmetry_Int_Tables_number 14
_symmetry_space_group_name_Hall '-P 2yn'
_symmetry_space_group_name_H-M 'P 1 21/n 1'
_cell_angle_alpha 90
_cell_angle_beta 112.13(2)
_cell_angle_gamma 90
_cell_formula_units_Z 4
_cell_length_a 11.677(3)
_cell_length_b 23.536(7)
_cell_length_c 12.215(3)
_cell_volume 3109.7(15)
_diffrn_ambient_temperature 293
_diffrn_radiation_probe x-ray
_diffrn_radiation_type MoK\a
_diffrn_radiation_wavelength 0.71069
_exptl_absorpt_coefficient_mu 0.769
_exptl_crystal_density_diffrn 1.480
_exptl_crystal_F_000 1408
_refine_ls_number_reflns 5997
_refine_ls_R_factor_gt 0.0405
_refine_ls_wR_factor_gt 0.0898
_cod_data_source_file Acta-Chem-Scand-1999-53-335-339.cif
_cod_data_source_block C35H28ClN2OP2Rh
_cod_original_cell_volume 3109.7(14)
_cod_original_sg_symbol_H-M 'P 21/n'
_cod_database_code 1519069

loop_
_symmetry_equiv_pos_site_id
_symmetry_equiv_pos_as_xyz
1 x,y,z
2 1/2-x,1/2+y,1/2-z
3 -x,-y,-z
4 1/2+x,1/2-y,1/2+z

loop_
_atom_site_label
_atom_site_type_symbol
_atom_site_thermal_displace_type
_atom_site_fract_x
_atom_site_fract_y
_atom_site_fract_z
_atom_site_occupancy
_atom_site_U_iso_or_equiv
_atom_site_calc_flag
_atom_site_refinement_flags
_atom_site_disorder_assembly
_atom_site_disorder_group
Rh Rh Uiso 0.32890(10) 0.14940(10) -0.00240(10) 1.000 0.0390(1) . . . .
Cl Cl Uiso 0.30410(10) 0.05130(10) -0.04810(10) 1.000 0.0550(1) . . . .
P1 P Uiso 0.34070(10) 0.12620(10) 0.18650(10) 1.000 0.0390(1) . . . .
P2 P Uiso 0.32240(10) 0.16710(10) -0.19170(10) 1.000 0.0400(1) . . . .
O1 O Uiso 0.3311(3) 0.27150(10) 0.0482(3) 1.000 0.0940(1) . . . .
N123 N Uiso 0.1124(4) 0.0105(2) 0.2479(4) 1.000 0.1130(1) . . . .
N223 N Uiso 0.1032(4) 0.0926(2) -0.5017(3) 1.000 0.1050(1) . . . .
C1 C Uiso 0.3332(3) 0.22460(10) 0.0294(3) 1.000 0.0540(1) . . . .
C111 C Uiso 0.3467(3) 0.18490(10) 0.2867(2) 1.000 0.0450(1) . . . .
C112 C Uiso 0.2537(3) 0.19780(10) 0.3248(3) 1.000 0.0570(1) . . . .
C113 C Uiso 0.2653(3) 0.2426(2) 0.4011(3) 1.000 0.0710(1) . . . .
C114 C Uiso 0.3714(4) 0.2750(2) 0.4399(3) 1.000 0.0710(1) . . . .
C115 C Uiso 0.4646(4) 0.2622(2) 0.4032(3) 1.000 0.0790(1) . . . .
C116 C Uiso 0.4524(3) 0.2178(2) 0.3267(3) 1.000 0.0710(1) . . . .
C121 C Uiso 0.2055(3) 0.08520(10) 0.1788(2) 1.000 0.0430(1) . . . .
C122 C Uiso 0.2114(3) 0.0417(2) 0.2553(3) 1.000 0.0740(1) . . . .
C124 C Uiso 0.0013(4) 0.0234(2) 0.1614(4) 1.000 0.0830(1) . . . .
C125 C Uiso -0.0095(3) 0.0651(2) 0.0822(4) 1.000 0.0790(1) . . . .
C126 C Uiso 0.0941(3) 0.0960(2) 0.0920(3) 1.000 0.0660(1) . . . .
C131 C Uiso 0.4740(2) 0.08440(10) 0.2775(2) 1.000 0.0450(1) . . . .
C132 C Uiso 0.5104(4) 0.0818(2) 0.4000(3) 1.000 0.0730(1) . . . .
C133 C Uiso 0.6094(4) 0.0505(2) 0.4687(3) 1.000 0.0790(1) . . . .
C134 C Uiso 0.6729(3) 0.0208(2) 0.4182(3) 1.000 0.0740(1) . . . .
C135 C Uiso 0.6418(3) 0.0205(2) 0.2997(3) 1.000 0.0630(1) . . . .
C136 C Uiso 0.5413(3) 0.05270(10) 0.2283(3) 1.000 0.0530(1) . . . .
C211 C Uiso 0.3007(2) 0.24070(10) -0.2431(2) 1.000 0.0420(1) . . . .
C212 C Uiso 0.1894(3) 0.26080(10) -0.3227(3) 1.000 0.0510(1) . . . .
C213 C Uiso 0.1758(3) 0.3167(2) -0.3587(3) 1.000 0.0640(1) . . . .
C214 C Uiso 0.2736(4) 0.3528(2) -0.3167(3) 1.000 0.0680(1) . . . .
C215 C Uiso 0.3850(3) 0.33440(10) -0.2364(3) 1.000 0.0640(1) . . . .
C216 C Uiso 0.3975(3) 0.27920(10) -0.1998(3) 1.000 0.0600(1) . . . .
C221 C Uiso 0.1947(3) 0.13150(10) -0.3070(2) 1.000 0.0460(1) . . . .
C222 C Uiso 0.2005(3) 0.1165(2) -0.4137(3) 1.000 0.0690(1) . . . .
C224 C Uiso -0.0027(4) 0.0839(2) -0.4820(4) 1.000 0.0960(2) . . . .
C225 C Uiso -0.0131(4) 0.0989(2) -0.3794(4) 1.000 0.0960(2) . . . .
C226 C Uiso 0.0859(3) 0.1226(2) -0.2903(3) 1.000 0.0770(1) . . . .
C231 C Uiso 0.4618(2) 0.14540(10) -0.2138(2) 1.000 0.0430(1) . . . .
C232 C Uiso 0.4996(3) 0.1704(2) -0.2981(3) 1.000 0.0590(1) . . . .
C233 C Uiso 0.6059(3) 0.1529(2) -0.3114(3) 1.000 0.0690(1) . . . .
C234 C Uiso 0.6748(3) 0.1105(2) -0.2428(3) 1.000 0.0720(1) . . . .
C235 C Uiso 0.6409(3) 0.0847(2) -0.1599(3) 1.000 0.0660(1) . . . .
C236 C Uiso 0.5344(3) 0.10210(10) -0.1451(3) 1.000 0.0520(1) . . . .

loop_
_geom_angle_atom_site_label_1
_geom_angle_atom_site_label_2
_geom_angle_atom_site_label_3
_geom_angle
_geom_angle_site_symmetry_1
_geom_angle_site_symmetry_2
_geom_angle_site_symmetry_3
_geom_angle_publ_flag
Cl Rh P1 87.78(10) . . . yes
Cl Rh P2 89.14(9) . . . yes
Cl Rh C1 174.91(14) . . . yes
P1 Rh P2 176.44(13) . . . yes
P1 Rh C1 91.73(14) . . . yes
P2 Rh C1 91.50(15) . . . yes
Rh P1 C111 117.37(14) . . . yes
Rh P1 C121 110.30(10) . . . yes
Rh P1 C131 116.73(11) . . . yes
C111 P1 C121 104.39(15) . . . yes
C111 P1 C131 101.01(13) . . . yes
C121 P1 C131 105.66(16) . . . yes
Rh P2 C211 117.41(13) . . . yes
Rh P2 C221 113.39(13) . . . yes
Rh P2 C231 113.68(11) . . . yes
C211 P2 C221 101.71(13) . . . yes
C211 P2 C231 103.36(14) . . . yes
C221 P2 C231 105.85(15) . . . yes
C122 N123 C124 118.3(4) . . . yes
C222 N223 C224 117.9(4) . . . yes
Rh C1 O1 177.3(4) . . . yes
P1 C111 C112 124.1(2) . . . yes
P1 C111 C116 117.6(3) . . . yes
C112 C111 C116 118.3(3) . . . no
C111 C112 C113 120.8(3) . . . no
C112 C113 C114 120.1(4) . . . no
C113 C114 C115 119.5(4) . . . no
C114 C115 C116 120.2(4) . . . no
C111 C116 C115 121.2(4) . . . no
P1 C121 C122 122.7(3) . . . yes
P1 C121 C126 119.9(2) . . . yes
C122 C121 C126 117.4(3) . . . no
N123 C122 C121 122.8(4) . . . yes
N123 C124 C125 121.5(5) . . . yes
C124 C125 C126 118.7(4) . . . no
C121 C126 C125 121.4(4) . . . no
P1 C131 C132 121.5(3) . . . yes
P1 C131 C136 121.6(2) . . . yes
C132 C131 C136 116.9(3) . . . no
C131 C132 C133 122.0(4) . . . no
C132 C133 C134 119.5(3) . . . no
C133 C134 C135 121.9(4) . . . no
C134 C135 C136 119.4(4) . . . no
C131 C136 C135 120.5(3) . . . no
P2 C211 C212 122.6(2) . . . yes
P2 C211 C216 120.0(2) . . . yes
C212 C211 C216 117.4(2) . . . no
C211 C212 C213 121.1(3) . . . no
C212 C213 C214 119.8(4) . . . no
C213 C214 C215 120.6(4) . . . no
C214 C215 C216 119.4(3) . . . no
C211 C216 C215 121.7(3) . . . no
P2 C221 C222 122.1(3) . . . yes
P2 C221 C226 119.2(2) . . . yes
C222 C221 C226 118.6(3) . . . no
N223 C222 C221 122.1(4) . . . yes
N223 C224 C225 122.0(4) . . . yes
C224 C225 C226 119.9(4) . . . no
C221 C226 C225 119.5(3) . . . no
P2 C231 C232 122.7(2) . . . yes
P2 C231 C236 119.5(2) . . . yes
C232 C231 C236 117.7(3) . . . no
C231 C232 C233 120.8(4) . . . no
C232 C233 C234 120.0(4) . . . no
C233 C234 C235 121.1(4) . . . no
C234 C235 C236 119.5(4) . . . no
C231 C236 C235 120.8(3) . . . no

loop_
_geom_bond_atom_site_label_1
_geom_bond_atom_site_label_2
_geom_bond_distance
_geom_bond_site_symmetry_1
_geom_bond_site_symmetry_2
_geom_bond_publ_flag
Rh Cl 2.367(3) . . yes
Rh P1 2.3242(19) . . yes
Rh P2 2.3225(18) . . yes
Rh C1 1.809(3) . . yes
P1 C111 1.830(3) . . yes
P1 C121 1.822(4) . . yes
P1 C131 1.823(3) . . yes
P2 C211 1.827(3) . . yes
P2 C221 1.824(3) . . yes
P2 C231 1.821(3) . . yes
O1 C1 1.130(3) . . yes
N123 C122 1.344(6) . . yes
N123 C124 1.363(7) . . yes
N223 C222 1.357(6) . . yes
N223 C224 1.361(7) . . yes
C111 C112 1.367(5) . . no
C111 C116 1.381(5) . . no
C112 C113 1.380(5) . . no
C113 C114 1.378(6) . . no
C114 C115 1.358(7) . . no
C115 C116 1.373(6) . . no
C121 C122 1.370(5) . . no
C121 C126 1.357(5) . . no
C124 C125 1.350(7) . . no
C125 C126 1.378(6) . . no
C131 C132 1.394(4) . . no
C131 C136 1.375(4) . . no
C132 C133 1.361(6) . . no
C133 C134 1.328(6) . . no
C134 C135 1.353(5) . . no
C135 C136 1.393(5) . . no
C211 C212 1.381(4) . . no
C211 C216 1.389(4) . . no
C212 C213 1.377(5) . . no
C213 C214 1.359(6) . . no
C214 C215 1.371(6) . . no
C215 C216 1.364(4) . . no
C221 C222 1.376(4) . . no
C221 C226 1.377(5) . . no
C224 C225 1.351(7) . . no
C225 C226 1.373(6) . . no
C231 C232 1.394(4) . . no
C231 C236 1.388(4) . . no
C232 C233 1.374(5) . . no
C233 C234 1.356(6) . . no
C234 C235 1.361(5) . . no
C235 C236 1.384(5) . . no

loop_
_geom_torsion_atom_site_label_1
_geom_torsion_atom_site_label_2
_geom_torsion_atom_site_label_3
_geom_torsion_atom_site_label_4
_geom_torsion
_geom_torsion_site_symmetry_1
_geom_torsion_site_symmetry_2
_geom_torsion_site_symmetry_3
_geom_torsion_site_symmetry_4
_geom_torsion_publ_flag
Cl Rh P1 C111 -174.02(14) . . . . no
Cl Rh P1 C121 -54.68(14) . . . . no
Cl Rh P1 C131 65.89(14) . . . . no
C1 Rh P1 C111 0.91(19) . . . . no
C1 Rh P1 C121 120.25(18) . . . . no
C1 Rh P1 C131 -119.19(18) . . . . no
Cl Rh P2 C211 166.10(11) . . . . no
Cl Rh P2 C221 47.85(15) . . . . no
Cl Rh P2 C231 -73.13(14) . . . . no
C1 Rh P2 C211 -8.84(17) . . . . no
C1 Rh P2 C221 -127.10(18) . . . . no
C1 Rh P2 C231 111.92(18) . . . . no
Rh P1 C111 C112 111.6(2) . . . . no
Rh P1 C111 C116 -68.9(3) . . . . no
C121 P1 C111 C112 -10.8(3) . . . . no
C121 P1 C111 C116 168.7(2) . . . . no
C131 P1 C111 C112 -120.3(2) . . . . no
C131 P1 C111 C116 59.2(3) . . . . no
Rh P1 C121 C122 143.5(3) . . . . no
Rh P1 C121 C126 -34.1(3) . . . . no
C111 P1 C121 C122 -89.6(3) . . . . no
C111 P1 C121 C126 92.8(3) . . . . no
C131 P1 C121 C122 16.5(3) . . . . no
C131 P1 C121 C126 -161.1(3) . . . . no
Rh P1 C131 C132 161.2(3) . . . . no
Rh P1 C131 C136 -20.7(3) . . . . no
C111 P1 C131 C132 32.7(3) . . . . no
C111 P1 C131 C136 -149.1(2) . . . . no
C121 P1 C131 C132 -75.8(3) . . . . no
C121 P1 C131 C136 102.4(2) . . . . no
Rh P2 C211 C212 -104.2(2) . . . . no
Rh P2 C211 C216 74.2(3) . . . . no
C221 P2 C211 C212 20.1(3) . . . . no
C221 P2 C211 C216 -161.4(2) . . . . no
C231 P2 C211 C212 129.8(2) . . . . no
C231 P2 C211 C216 -51.8(3) . . . . no
Rh P2 C221 C222 -152.7(3) . . . . no
Rh P2 C221 C226 31.6(3) . . . . no
C211 P2 C221 C222 80.3(3) . . . . no
C211 P2 C221 C226 -95.4(3) . . . . no
C231 P2 C221 C222 -27.4(3) . . . . no
C231 P2 C221 C226 156.9(3) . . . . no
Rh P2 C231 C232 -154.1(3) . . . . no
Rh P2 C231 C236 26.2(3) . . . . no
C211 P2 C231 C232 -25.8(3) . . . . no
C211 P2 C231 C236 154.5(2) . . . . no
C221 P2 C231 C232 80.8(3) . . . . no
C221 P2 C231 C236 -99.0(2) . . . . no
C122 N123 C124 C125 2.2(7) . . . . no
C124 N123 C122 C121 -0.9(7) . . . . no
C222 N223 C224 C225 0.8(7) . . . . no
C224 N223 C222 C221 0.4(7) . . . . no
C116 C111 C112 C113 0.1(5) . . . . no
P1 C111 C116 C115 -179.2(3) . . . . no
P1 C111 C112 C113 179.6(3) . . . . no
C112 C111 C116 C115 0.3(5) . . . . no
C111 C112 C113 C114 0.0(5) . . . . no
C112 C113 C114 C115 -0.5(6) . . . . no
C113 C114 C115 C116 0.9(6) . . . . no
C114 C115 C116 C111 -0.8(6) . . . . no
C126 C121 C122 N123 -0.6(6) . . . . no
P1 C121 C126 C125 178.7(3) . . . . no
C122 C121 C126 C125 1.0(5) . . . . no
P1 C121 C122 N123 -178.3(3) . . . . no
N123 C124 C125 C126 -1.8(7) . . . . no
C124 C125 C126 C121 0.2(6) . . . . no
C136 C131 C132 C133 1.4(6) . . . . no
P1 C131 C132 C133 179.7(4) . . . . no
P1 C131 C136 C135 -179.1(3) . . . . no
C132 C131 C136 C135 -0.9(5) . . . . no
C131 C132 C133 C134 -0.9(7) . . . . no
C132 C133 C134 C135 -0.3(7) . . . . no
C133 C134 C135 C136 0.8(7) . . . . no
C134 C135 C136 C131 -0.2(6) . . . . no
C216 C211 C212 C213 0.8(5) . . . . no
P2 C211 C212 C213 179.3(3) . . . . no
P2 C211 C216 C215 179.7(3) . . . . no
C212 C211 C216 C215 -1.8(5) . . . . no
C211 C212 C213 C214 0.8(5) . . . . no
C212 C213 C214 C215 -1.7(6) . . . . no
C213 C214 C215 C216 0.8(6) . . . . no
C214 C215 C216 C211 1.0(5) . . . . no
P2 C221 C222 N223 -176.6(3) . . . . no
C222 C221 C226 C225 0.4(6) . . . . no
C226 C221 C222 N223 -1.0(6) . . . . no
P2 C221 C226 C225 176.2(3) . . . . no
N223 C224 C225 C226 -1.4(7) . . . . no
C224 C225 C226 C221 0.8(7) . . . . no
P2 C231 C232 C233 179.7(3) . . . . no
C236 C231 C232 C233 -0.6(5) . . . . no
P2 C231 C236 C235 -180.0(3) . . . . no
C232 C231 C236 C235 0.3(4) . . . . no
C231 C232 C233 C234 0.6(6) . . . . no
C232 C233 C234 C235 -0.2(6) . . . . no
C233 C234 C235 C236 -0.2(6) . . . . no
C234 C235 C236 C231 0.1(5) . . . . no
